data_3000328
loop_
_publ_author_name
'Paul, Tanmoy'

_publ_section_title
;
 A study on Ti-doped Fe3O4 anode for Li ion battery using machine
 learning, electrochemical and distrib analyses
;
_journal_name_full 'Scientific Reports'
_journal_page_first 4851
_journal_year 2022
_chemical_absolute_configuration unk
_chemical_compound_source
;
?
;
_chemical_formula_moiety ' Fe3 O4'
_chemical_formula_sum 'Fe3 O4'
_chemical_formula_weight 231.53
_chemical_name_systematic
; 
iron oxide
;
_space_group_IT_number 57
_space_group_name_Hall '-P 2c 2b'
_space_group_name_H-M_alt 'P b c m'
_symmetry_cell_setting orthorhombic
_symmetry_space_group_name_Hall '-P 2c 2b'
_symmetry_space_group_name_H-M 'P b c m'
_cell_angle_alpha 90.0000
_cell_angle_beta 90.0000
_cell_angle_gamma 90.0000
_cell_formula_units_Z 2
_cell_length_a 2.8202
_cell_length_b 9.4378
_cell_length_c 9.3820
_cell_measurement_reflns_used 0
_cell_measurement_temperature 293
_cell_measurement_theta_max 0
_cell_measurement_theta_min 0
_cell_volume 249.716
_diffrn_ambient_temperature 293
_diffrn_measured_fraction_theta_full 0.995
_diffrn_measured_fraction_theta_max 0.934
_diffrn_measurement_device_type
; 
Unknown 
;
_diffrn_measurement_method 'profile data from \q/2\q scans'
_diffrn_radiation_monochromator graphite
_diffrn_radiation_type 'cu K\a'
_refine_ls_number_parameters 8
_refine_ls_number_reflns 32
_refine_ls_number_restraints 0
_refine_ls_R_I_factor 11.0044
_cod_data_source_file Ortho-Fe3O4_-Ti2O3.cif
_cod_data_source_block CRYSTALS_cif
_cod_depositor_comments
;Extending hold period by 12 months (from 2022-03-22 to 2023-03-22)

 Releasing structure 3000328 into public domain as published material.
;
_cod_original_cell_volume 249.715856
_cod_original_sg_symbol_H-M 'P b c m'
_cod_database_code 3000328

loop_
_symmetry_equiv_pos_as_xyz
x,y,z
x,-y+1/2,-z
-x,y+1/2,-z+1/2
-x,-y,z+1/2
-x,-y,-z
-x,y+1/2,z
x,-y+1/2,z+1/2
x,y,-z+1/2

loop_
_atom_site_label
_atom_site_fract_x
_atom_site_fract_y
_atom_site_fract_z
_atom_site_U_iso_or_equiv
_atom_site_occupancy
_atom_site_adp_type
_atom_site_type_symbol
Fe1 0.72400 0.37570 0.25000 1 1.00000 Uiso Fe
Fe2 0.24600 0.11070 0.08790 1 1.00000 Uiso Fe
O1 0.50600 0.25000 0.00000 1 1.00000 Uiso O
O2 0.18000 0.24470 0.25000 1 1.00000 Uiso O
O3 0.29600 0.48990 0.09800 1 1.00000 Uiso O

loop_
_atom_type_symbol
_atom_type_scat_Cromer_Mann_a1
_atom_type_scat_Cromer_Mann_b1
_atom_type_scat_Cromer_Mann_a2
_atom_type_scat_Cromer_Mann_b2
_atom_type_scat_Cromer_Mann_a3
_atom_type_scat_Cromer_Mann_b3
_atom_type_scat_Cromer_Mann_a4
_atom_type_scat_Cromer_Mann_b4
_atom_type_scat_Cromer_Mann_c
_atom_type_scat_dispersion_real
_atom_type_scat_dispersion_imag
_atom_type_scat_source
Fe 11.76950 4.76110 7.35730 0.30720 3.52220 15.35350 2.30450 76.88050 1.03690 -1.17900 3.20400 International_Tables_for_Crystallography_Vol.C(1991)_Tables_6.1.1.4_and_6.1.1.5
O 3.04850 13.27710 2.28680 5.70110 1.54630 0.32390 0.86700 32.90890 0.25080 0.04700 0.03200 International_Tables_for_Crystallography_Vol.C(1991)_Tables_6.1.1.4_and_6.1.1.5
